data_1508832
loop_
_publ_author_name
'El Aziz, Youssef'
'Bassindale, Alan R.'
'Taylor, Peter G.'
'Stephenson, Richard A.'
'Hursthouse, Michael B.'
'Harrington, Ross W.'
'Clegg, William'

_publ_section_title
;
 X-ray Crystal Structures, Packing Behavior, and Thermal Stability Studies
 of a Homologous Series ofn-Alkyl-Substituted Polyhedral Oligomeric
 Silsesquioxanes
;
_journal_issue 3
_journal_name_full Macromolecules
_journal_page_first 988
_journal_paper_doi 10.1021/ma302229v
_journal_volume 46
_journal_year 2013
_chemical_formula_moiety 'C56 H120 O12 Si8'
_chemical_formula_sum 'C56 H120 O12 Si8'
_chemical_formula_weight 1210.24
_chemical_name_systematic
; 
 ? 
;
_space_group_IT_number 85
_symmetry_cell_setting tetragonal
_symmetry_space_group_name_Hall '-P 4a'
_symmetry_space_group_name_H-M 'P 4/n :2'
_atom_sites_solution_hydrogens geom
_atom_sites_solution_primary direct
_atom_sites_solution_secondary difmap
_audit_creation_method SHELXL-97
_cell_angle_alpha 90.00
_cell_angle_beta 90.00
_cell_angle_gamma 90.00
_cell_formula_units_Z 4
_cell_length_a 21.4407(4)
_cell_length_b 21.4407(4)
_cell_length_c 15.4535(3)
_cell_measurement_reflns_used 28672
_cell_measurement_temperature 120(2)
_cell_measurement_theta_max 27.48
_cell_measurement_theta_min 2.91
_cell_volume 7104.0(2)
_computing_cell_refinement 'DENZO (Otwinowski & Minor, 1997) & COLLECT (Hooft, R.W.W., 1998)'
_computing_data_collection 'COLLECT (Hooft, R.W.W., 1998)'
_computing_data_reduction 'DENZO (Otwinowski & Minor, 1997) & COLLECT (Hooft, R.W.W., 1998)'
_computing_structure_refinement 'SHELXL-97 (Sheldrick, 1997)'
_computing_structure_solution 'SHELXS-97 (Sheldrick, 1990)'
_diffrn_ambient_temperature 120(2)
_diffrn_detector_area_resol_mean '4096x4096pixels / 62x62mm'
_diffrn_measured_fraction_theta_full 0.998
_diffrn_measured_fraction_theta_max 0.998
_diffrn_measurement_device_type 'Bruker-Nonius APEX II CCD'
_diffrn_measurement_method '\f & \w scans'
_diffrn_radiation_monochromator '10cm confocal mirrors'
_diffrn_radiation_source 'Bruker-Nonius FR591 rotating anode'
_diffrn_radiation_type MoK\a
_diffrn_radiation_wavelength 0.71073
_diffrn_reflns_av_R_equivalents 0.0725
_diffrn_reflns_av_sigmaI/netI 0.0686
_diffrn_reflns_limit_h_max 27
_diffrn_reflns_limit_h_min -24
_diffrn_reflns_limit_k_max 27
_diffrn_reflns_limit_k_min -27
_diffrn_reflns_limit_l_max 19
_diffrn_reflns_limit_l_min -20
_diffrn_reflns_number 38451
_diffrn_reflns_theta_full 27.48
_diffrn_reflns_theta_max 27.48
_diffrn_reflns_theta_min 2.96
_exptl_absorpt_coefficient_mu 0.202
_exptl_absorpt_correction_T_max 0.990
_exptl_absorpt_correction_T_min 0.965
_exptl_absorpt_correction_type multi-scan
_exptl_absorpt_process_details 'SADABS 2007/2 (Sheldrick, G.M., 2007)'
_exptl_crystal_colour Colourless
_exptl_crystal_density_diffrn 1.132
_exptl_crystal_density_method 'not measured'
_exptl_crystal_description Fragment
_exptl_crystal_F_000 2656
_exptl_crystal_size_max 0.18
_exptl_crystal_size_mid 0.06
_exptl_crystal_size_min 0.04
_refine_diff_density_max 0.423
_refine_diff_density_min -0.358
_refine_diff_density_rms 0.068
_refine_ls_extinction_method none
_refine_ls_goodness_of_fit_ref 1.010
_refine_ls_hydrogen_treatment constr
_refine_ls_matrix_type full
_refine_ls_number_parameters 347
_refine_ls_number_reflns 8147
_refine_ls_number_restraints 0
_refine_ls_restrained_S_all 1.010
_refine_ls_R_factor_all 0.0981
_refine_ls_R_factor_gt 0.0519
_refine_ls_shift/su_max 0.001
_refine_ls_shift/su_mean 0.000
_refine_ls_structure_factor_coef Fsqd
_refine_ls_weighting_details 'calc w=1/[\s^2^(Fo^2^)+(0.0239P)^2^+9.0109P] where P=(Fo^2^+2Fc^2^)/3'
_refine_ls_weighting_scheme calc
_refine_ls_wR_factor_gt 0.0973
_refine_ls_wR_factor_ref 0.1173
_reflns_number_gt 5181
_reflns_number_total 8147
_reflns_threshold_expression I>2\s(I)
_cod_data_source_file ma302229v_si_001.cif
_cod_data_source_block 2008src0962_7b
_cod_depositor_comments
;
The following automatic conversions were performed:

'_exptl_absorpt_correction_type' value 'Multi-scan' changed to
'multi-scan' according to
/home/saulius/struct/CIF-dictionaries/cif_core.dic dictionary named
'cif_core.dic' version 2.4.2 from 2011-04-26.

Automatic conversion script
Id: cif_fix_values 1891 2012-01-12 08:04:46Z andrius 
;
_cod_original_sg_symbol_H-M 'P 4/n'
_cod_database_code 1508832

loop_
_symmetry_equiv_pos_as_xyz
'x, y, z'
'-x+1/2, -y+1/2, z'
'-y+1/2, x, z'
'y, -x+1/2, z'
'-x, -y, -z'
'x-1/2, y-1/2, -z'
'y-1/2, -x, -z'
'-y, x-1/2, -z'

loop_
_atom_site_label
_atom_site_type_symbol
_atom_site_fract_x
_atom_site_fract_y
_atom_site_fract_z
_atom_site_U_iso_or_equiv
_atom_site_adp_type
_atom_site_occupancy
_atom_site_symmetry_multiplicity
_atom_site_calc_flag
_atom_site_refinement_flags
Si1 Si 0.27376(3) 0.15024(3) 0.23225(4) 0.01428(15) Uani 1 1 d .
Si2 Si 0.27204(3) 0.14988(3) 0.43650(4) 0.01460(15) Uani 1 1 d .
O1 O 0.20419(8) 0.17560(8) 0.21001(10) 0.0184(4) Uani 1 1 d .
O2 O 0.27718(8) 0.13358(8) 0.33445(10) 0.0202(4) Uani 1 1 d .
O3 O 0.20289(8) 0.17635(8) 0.45827(10) 0.0194(4) Uani 1 1 d .
C1 C 0.29208(11) 0.07972(11) 0.16926(15) 0.0173(5) Uani 1 1 d .
H1A H 0.2581 0.0490 0.1774 0.021 Uiso 1 1 calc R
H1B H 0.2935 0.0908 0.1071 0.021 Uiso 1 1 calc R
C2 C 0.35416(12) 0.04927(12) 0.19451(16) 0.0221(6) Uani 1 1 d .
H2A H 0.3884 0.0793 0.1837 0.026 Uiso 1 1 calc R
H2B H 0.3536 0.0401 0.2573 0.026 Uiso 1 1 calc R
C3 C 0.36782(13) -0.01100(12) 0.14523(18) 0.0284(6) Uani 1 1 d .
H3A H 0.3337 -0.0411 0.1563 0.034 Uiso 1 1 calc R
H3B H 0.3682 -0.0019 0.0824 0.034 Uiso 1 1 calc R
C4 C 0.42968(13) -0.04113(12) 0.17004(19) 0.0292(6) Uani 1 1 d .
H4A H 0.4311 -0.0455 0.2338 0.035 Uiso 1 1 calc R
H4B H 0.4311 -0.0836 0.1449 0.035 Uiso 1 1 calc R
C5 C 0.48734(13) -0.00585(13) 0.14092(18) 0.0297(7) Uani 1 1 d .
H5A H 0.4853 0.0373 0.1637 0.036 Uiso 1 1 calc R
H5B H 0.4874 -0.0034 0.0770 0.036 Uiso 1 1 calc R
C6 C 0.54805(13) -0.03593(13) 0.17082(19) 0.0319(7) Uani 1 1 d .
H6A H 0.5486 -0.0368 0.2349 0.038 Uiso 1 1 calc R
H6B H 0.5491 -0.0796 0.1503 0.038 Uiso 1 1 calc R
C7 C 0.60627(15) -0.00274(16) 0.1390(2) 0.0438(8) Uani 1 1 d .
H7A H 0.6065 -0.0023 0.0756 0.066 Uiso 1 1 calc R
H7B H 0.6433 -0.0247 0.1601 0.066 Uiso 1 1 calc R
H7C H 0.6065 0.0402 0.1607 0.066 Uiso 1 1 calc R
C11 C 0.28541(12) 0.08032(11) 0.50363(16) 0.0187(5) Uani 1 1 d .
H11A H 0.2791 0.0921 0.5650 0.022 Uiso 1 1 calc R
H11B H 0.2533 0.0489 0.4888 0.022 Uiso 1 1 calc R
C12 C 0.34956(12) 0.04951(12) 0.49543(16) 0.0201(5) Uani 1 1 d .
H12A H 0.3540 0.0321 0.4364 0.024 Uiso 1 1 calc R
H12B H 0.3823 0.0816 0.5033 0.024 Uiso 1 1 calc R
C13 C 0.35963(12) -0.00267(12) 0.56159(16) 0.0214(6) Uani 1 1 d .
H13A H 0.3484 0.0129 0.6199 0.026 Uiso 1 1 calc R
H13B H 0.3314 -0.0379 0.5477 0.026 Uiso 1 1 calc R
C14 C 0.42658(12) -0.02623(12) 0.56319(17) 0.0226(6) Uani 1 1 d .
H14A H 0.4545 0.0089 0.5782 0.027 Uiso 1 1 calc R
H14B H 0.4380 -0.0407 0.5044 0.027 Uiso 1 1 calc R
C15 C 0.43764(12) -0.07934(12) 0.62715(18) 0.0248(6) Uani 1 1 d .
H15A H 0.4242 -0.0658 0.6855 0.030 Uiso 1 1 calc R
H15B H 0.4115 -0.1154 0.6103 0.030 Uiso 1 1 calc R
C16 C 0.50539(13) -0.09987(14) 0.63135(18) 0.0317(7) Uani 1 1 d .
H16A H 0.5313 -0.0638 0.6489 0.038 Uiso 1 1 calc R
H16B H 0.5189 -0.1126 0.5727 0.038 Uiso 1 1 calc R
C17 C 0.51737(15) -0.15343(15) 0.6937(2) 0.0397(8) Uani 1 1 d .
H17A H 0.5042 -0.1413 0.7520 0.060 Uiso 1 1 calc R
H17B H 0.5620 -0.1634 0.6941 0.060 Uiso 1 1 calc R
H17C H 0.4936 -0.1901 0.6751 0.060 Uiso 1 1 calc R
Si3 Si 0.66164(3) -0.19857(3) 0.26360(4) 0.01304(15) Uani 1 1 d .
Si4 Si 0.66102(3) -0.19934(3) 0.05883(4) 0.01369(15) Uani 1 1 d .
O21 O 0.72762(8) -0.16562(8) 0.28616(10) 0.0190(4) Uani 1 1 d .
O22 O 0.64744(8) -0.19100(8) 0.16122(10) 0.0191(4) Uani 1 1 d .
O23 O 0.66585(8) -0.27331(8) 0.03600(10) 0.0181(4) Uani 1 1 d .
C21 C 0.59929(10) -0.16210(11) 0.32731(15) 0.0156(5) Uani 1 1 d .
H21A H 0.6076 -0.1697 0.3894 0.019 Uiso 1 1 calc R
H21B H 0.6007 -0.1165 0.3178 0.019 Uiso 1 1 calc R
C22 C 0.53355(11) -0.18547(12) 0.30609(15) 0.0184(5) Uani 1 1 d .
H22A H 0.5250 -0.1778 0.2440 0.022 Uiso 1 1 calc R
H22B H 0.5319 -0.2311 0.3158 0.022 Uiso 1 1 calc R
C23 C 0.48245(11) -0.15439(12) 0.35997(16) 0.0203(6) Uani 1 1 d .
H23A H 0.4905 -0.1627 0.4220 0.024 Uiso 1 1 calc R
H23B H 0.4845 -0.1087 0.3511 0.024 Uiso 1 1 calc R
C24 C 0.41732(11) -0.17689(12) 0.33746(17) 0.0231(6) Uani 1 1 d .
H24A H 0.4143 -0.2219 0.3508 0.028 Uiso 1 1 calc R
H24B H 0.4106 -0.1717 0.2745 0.028 Uiso 1 1 calc R
C25 C 0.36600(12) -0.14243(13) 0.38580(17) 0.0240(6) Uani 1 1 d .
H25A H 0.3680 -0.0976 0.3706 0.029 Uiso 1 1 calc R
H25B H 0.3736 -0.1461 0.4488 0.029 Uiso 1 1 calc R
C26 C 0.30090(13) -0.16677(16) 0.3658(2) 0.0371(7) Uani 1 1 d .
H26A H 0.2919 -0.1603 0.3036 0.045 Uiso 1 1 calc R
H26B H 0.2996 -0.2122 0.3773 0.045 Uiso 1 1 calc R
C27 C 0.25079(14) -0.13470(18) 0.4193(2) 0.0520(10) Uani 1 1 d .
H27A H 0.2591 -0.1415 0.4809 0.078 Uiso 1 1 calc R
H27B H 0.2099 -0.1521 0.4045 0.078 Uiso 1 1 calc R
H27C H 0.2511 -0.0899 0.4070 0.078 Uiso 1 1 calc R
C31 C 0.59580(11) -0.16534(11) -0.00263(15) 0.0163(5) Uani 1 1 d .
H31A H 0.5946 -0.1198 0.0076 0.020 Uiso 1 1 calc R
H31B H 0.6029 -0.1722 -0.0652 0.020 Uiso 1 1 calc R
C32 C 0.53267(11) -0.19393(12) 0.02303(15) 0.0193(5) Uani 1 1 d .
H32A H 0.5346 -0.2395 0.0135 0.023 Uiso 1 1 calc R
H32B H 0.5260 -0.1869 0.0857 0.023 Uiso 1 1 calc R
C33 C 0.47698(12) -0.16800(13) -0.02613(16) 0.0221(6) Uani 1 1 d .
H33A H 0.4833 -0.1748 -0.0889 0.027 Uiso 1 1 calc R
H33B H 0.4744 -0.1225 -0.0161 0.027 Uiso 1 1 calc R
C34 C 0.41573(12) -0.19823(13) 0.00120(18) 0.0277(6) Uani 1 1 d .
H34A H 0.4188 -0.2437 -0.0089 0.033 Uiso 1 1 calc R
H34B H 0.4100 -0.1917 0.0641 0.033 Uiso 1 1 calc R
C35 C 0.35825(13) -0.17378(14) -0.04560(19) 0.0319(7) Uani 1 1 d .
H35A H 0.3206 -0.1909 -0.0171 0.038 Uiso 1 1 calc R
H35B H 0.3569 -0.1278 -0.0394 0.038 Uiso 1 1 calc R
C36 C 0.35584(14) -0.18997(17) -0.1411(2) 0.0445(9) Uani 1 1 d .
H36A H 0.3581 -0.2358 -0.1477 0.053 Uiso 1 1 calc R
H36B H 0.3927 -0.1718 -0.1703 0.053 Uiso 1 1 calc R
C37 C 0.29648(16) -0.16605(19) -0.1855(2) 0.0556(10) Uani 1 1 d .
H37A H 0.2599 -0.1853 -0.1585 0.083 Uiso 1 1 calc R
H37B H 0.2977 -0.1769 -0.2471 0.083 Uiso 1 1 calc R
H37C H 0.2940 -0.1206 -0.1793 0.083 Uiso 1 1 calc R

loop_
_atom_site_aniso_label
_atom_site_aniso_U_11
_atom_site_aniso_U_22
_atom_site_aniso_U_33
_atom_site_aniso_U_23
_atom_site_aniso_U_13
_atom_site_aniso_U_12
Si1 0.0149(4) 0.0138(3) 0.0141(3) -0.0009(3) 0.0003(3) 0.0001(3)
Si2 0.0154(4) 0.0144(3) 0.0140(3) 0.0008(3) 0.0003(3) 0.0002(3)
O1 0.0156(9) 0.0182(9) 0.0215(9) -0.0048(7) -0.0014(7) 0.0019(7)
O2 0.0239(9) 0.0207(9) 0.0159(8) 0.0006(7) 0.0003(8) 0.0004(8)
O3 0.0179(9) 0.0209(10) 0.0196(9) 0.0031(7) 0.0024(7) 0.0044(8)
C1 0.0192(12) 0.0154(12) 0.0172(12) -0.0015(10) -0.0009(10) 0.0004(10)
C2 0.0247(14) 0.0215(14) 0.0201(12) -0.0030(11) -0.0015(11) 0.0064(12)
C3 0.0324(16) 0.0194(14) 0.0333(15) -0.0054(12) 0.0006(12) 0.0033(12)
C4 0.0361(16) 0.0178(13) 0.0338(15) -0.0004(12) 0.0037(13) 0.0077(12)
C5 0.0369(17) 0.0240(15) 0.0281(15) 0.0037(12) 0.0061(12) 0.0077(13)
C6 0.0338(16) 0.0272(15) 0.0347(16) 0.0007(13) 0.0062(13) 0.0083(13)
C7 0.0394(19) 0.047(2) 0.0454(19) -0.0013(16) 0.0104(15) 0.0018(16)
C11 0.0209(13) 0.0171(13) 0.0179(12) 0.0014(10) 0.0012(10) 0.0004(11)
C12 0.0230(14) 0.0185(13) 0.0187(12) 0.0004(10) 0.0014(11) 0.0027(11)
C13 0.0213(14) 0.0174(13) 0.0253(13) 0.0031(11) -0.0006(11) 0.0022(11)
C14 0.0209(14) 0.0202(14) 0.0268(14) 0.0017(11) -0.0002(11) 0.0036(11)
C15 0.0233(15) 0.0204(14) 0.0308(14) 0.0025(11) -0.0011(12) 0.0036(12)
C16 0.0284(16) 0.0367(17) 0.0301(15) 0.0028(13) -0.0009(12) 0.0101(14)
C17 0.0396(19) 0.0384(19) 0.0410(18) 0.0036(14) -0.0113(15) 0.0128(15)
Si3 0.0126(3) 0.0126(3) 0.0139(3) -0.0004(3) 0.0005(3) 0.0003(3)
Si4 0.0129(3) 0.0145(3) 0.0137(3) 0.0005(3) -0.0014(3) 0.0006(3)
O21 0.0143(9) 0.0206(10) 0.0223(9) -0.0043(7) 0.0015(7) -0.0024(8)
O22 0.0190(9) 0.0242(9) 0.0141(8) -0.0010(7) 0.0004(7) 0.0035(7)
O23 0.0189(9) 0.0147(9) 0.0208(9) -0.0019(7) -0.0057(7) 0.0013(8)
C21 0.0142(12) 0.0157(12) 0.0169(12) -0.0020(10) 0.0009(10) 0.0002(10)
C22 0.0147(13) 0.0218(14) 0.0187(12) -0.0004(10) 0.0003(10) 0.0001(11)
C23 0.0159(13) 0.0239(14) 0.0211(13) -0.0014(10) 0.0034(10) 0.0037(11)
C24 0.0172(13) 0.0257(14) 0.0264(13) -0.0009(12) 0.0006(11) 0.0008(11)
C25 0.0173(13) 0.0270(15) 0.0279(14) 0.0008(12) 0.0045(11) 0.0024(12)
C26 0.0203(15) 0.048(2) 0.0428(17) -0.0076(15) 0.0014(13) 0.0017(14)
C27 0.0174(16) 0.069(3) 0.069(2) -0.011(2) 0.0052(16) 0.0035(17)
C31 0.0155(12) 0.0174(13) 0.0159(12) -0.0002(10) -0.0010(10) -0.0004(10)
C32 0.0164(13) 0.0236(14) 0.0178(12) 0.0000(10) -0.0003(10) 0.0007(11)
C33 0.0186(14) 0.0258(15) 0.0220(13) 0.0004(11) -0.0017(11) 0.0028(12)
C34 0.0170(14) 0.0306(16) 0.0355(16) 0.0029(13) -0.0016(12) -0.0026(12)
C35 0.0171(14) 0.0356(17) 0.0431(18) -0.0045(14) -0.0023(12) 0.0017(13)
C36 0.0271(17) 0.055(2) 0.051(2) -0.0170(17) -0.0165(15) 0.0137(16)
C37 0.0346(19) 0.074(3) 0.058(2) -0.021(2) -0.0243(17) 0.0149(19)

loop_
_atom_type_symbol
_atom_type_description
_atom_type_scat_dispersion_real
_atom_type_scat_dispersion_imag
_atom_type_scat_source
C C 0.0033 0.0016 'International Tables Vol C Tables 4.2.6.8 and 6.1.1.4'
H H 0.0000 0.0000 'International Tables Vol C Tables 4.2.6.8 and 6.1.1.4'
O O 0.0106 0.0060 'International Tables Vol C Tables 4.2.6.8 and 6.1.1.4'
Si Si 0.0817 0.0704 'International Tables Vol C Tables 4.2.6.8 and 6.1.1.4'

loop_
_geom_angle_atom_site_label_1
_geom_angle_atom_site_label_2
_geom_angle_atom_site_label_3
_geom_angle
_geom_angle_site_symmetry_1
_geom_angle_site_symmetry_3
O2 Si1 O1 109.45(9) . 3
O2 Si1 O1 108.75(9) . .
O1 Si1 O1 109.33(12) 3 .
O2 Si1 C1 108.95(10) . .
O1 Si1 C1 109.30(10) 3 .
O1 Si1 C1 111.04(10) . .
O2 Si2 O3 107.88(9) . 3
O2 Si2 O3 109.86(9) . .
O3 Si2 O3 109.58(13) 3 .
O2 Si2 C11 111.34(10) . .
O3 Si2 C11 110.18(11) 3 .
O3 Si2 C11 108.00(10) . .
Si1 O1 Si1 146.45(12) 4 .
Si2 O2 Si1 153.96(12) . .
Si2 O3 Si2 146.72(12) 4 .
C2 C1 Si1 113.61(17) . .
C2 C1 H1A 108.8 . .
Si1 C1 H1A 108.8 . .
C2 C1 H1B 108.8 . .
Si1 C1 H1B 108.8 . .
H1A C1 H1B 107.7 . .
C3 C2 C1 113.6(2) . .
C3 C2 H2A 108.9 . .
C1 C2 H2A 108.9 . .
C3 C2 H2B 108.9 . .
C1 C2 H2B 108.9 . .
H2A C2 H2B 107.7 . .
C4 C3 C2 113.6(2) . .
C4 C3 H3A 108.9 . .
C2 C3 H3A 108.9 . .
C4 C3 H3B 108.9 . .
C2 C3 H3B 108.9 . .
H3A C3 H3B 107.7 . .
C5 C4 C3 115.0(2) . .
C5 C4 H4A 108.5 . .
C3 C4 H4A 108.5 . .
C5 C4 H4B 108.5 . .
C3 C4 H4B 108.5 . .
H4A C4 H4B 107.5 . .
C4 C5 C6 113.3(2) . .
C4 C5 H5A 108.9 . .
C6 C5 H5A 108.9 . .
C4 C5 H5B 108.9 . .
C6 C5 H5B 108.9 . .
H5A C5 H5B 107.7 . .
C7 C6 C5 113.9(2) . .
C7 C6 H6A 108.8 . .
C5 C6 H6A 108.8 . .
C7 C6 H6B 108.8 . .
C5 C6 H6B 108.8 . .
H6A C6 H6B 107.7 . .
C6 C7 H7A 109.5 . .
C6 C7 H7B 109.5 . .
H7A C7 H7B 109.5 . .
C6 C7 H7C 109.5 . .
H7A C7 H7C 109.5 . .
H7B C7 H7C 109.5 . .
C12 C11 Si2 116.30(17) . .
C12 C11 H11A 108.2 . .
Si2 C11 H11A 108.2 . .
C12 C11 H11B 108.2 . .
Si2 C11 H11B 108.2 . .
H11A C11 H11B 107.4 . .
C13 C12 C11 112.7(2) . .
C13 C12 H12A 109.0 . .
C11 C12 H12A 109.0 . .
C13 C12 H12B 109.0 . .
C11 C12 H12B 109.0 . .
H12A C12 H12B 107.8 . .
C14 C13 C12 112.7(2) . .
C14 C13 H13A 109.0 . .
C12 C13 H13A 109.0 . .
C14 C13 H13B 109.0 . .
C12 C13 H13B 109.0 . .
H13A C13 H13B 107.8 . .
C13 C14 C15 113.9(2) . .
C13 C14 H14A 108.8 . .
C15 C14 H14A 108.8 . .
C13 C14 H14B 108.8 . .
C15 C14 H14B 108.8 . .
H14A C14 H14B 107.7 . .
C16 C15 C14 113.1(2) . .
C16 C15 H15A 109.0 . .
C14 C15 H15A 109.0 . .
C16 C15 H15B 109.0 . .
C14 C15 H15B 109.0 . .
H15A C15 H15B 107.8 . .
C15 C16 C17 114.0(2) . .
C15 C16 H16A 108.7 . .
C17 C16 H16A 108.7 . .
C15 C16 H16B 108.7 . .
C17 C16 H16B 108.7 . .
H16A C16 H16B 107.6 . .
C16 C17 H17A 109.5 . .
C16 C17 H17B 109.5 . .
H17A C17 H17B 109.5 . .
C16 C17 H17C 109.5 . .
H17A C17 H17C 109.5 . .
H17B C17 H17C 109.5 . .
O21 Si3 O22 109.32(9) . .
O21 Si3 O21 109.47(13) . 3_545
O22 Si3 O21 108.52(9) . 3_545
O21 Si3 C21 109.57(10) . .
O22 Si3 C21 110.15(10) . .
O21 Si3 C21 109.79(10) 3_545 .
O22 Si4 O23 108.68(9) . 4_655
O22 Si4 O23 109.32(9) . .
O23 Si4 O23 109.23(12) 4_655 .
O22 Si4 C31 108.90(10) . .
O23 Si4 C31 111.87(10) 4_655 .
O23 Si4 C31 108.80(10) . .
Si3 O21 Si3 145.96(12) . 4_655
Si4 O22 Si3 155.52(12) . .
Si4 O23 Si4 145.89(11) 3_545 .
C22 C21 Si3 114.59(16) . .
C22 C21 H21A 108.6 . .
Si3 C21 H21A 108.6 . .
C22 C21 H21B 108.6 . .
Si3 C21 H21B 108.6 . .
H21A C21 H21B 107.6 . .
C23 C22 C21 113.6(2) . .
C23 C22 H22A 108.8 . .
C21 C22 H22A 108.8 . .
C23 C22 H22B 108.8 . .
C21 C22 H22B 108.8 . .
H22A C22 H22B 107.7 . .
C24 C23 C22 113.3(2) . .
C24 C23 H23A 108.9 . .
C22 C23 H23A 108.9 . .
C24 C23 H23B 108.9 . .
C22 C23 H23B 108.9 . .
H23A C23 H23B 107.7 . .
C23 C24 C25 113.5(2) . .
C23 C24 H24A 108.9 . .
C25 C24 H24A 108.9 . .
C23 C24 H24B 108.9 . .
C25 C24 H24B 108.9 . .
H24A C24 H24B 107.7 . .
C24 C25 C26 113.4(2) . .
C24 C25 H25A 108.9 . .
C26 C25 H25A 108.9 . .
C24 C25 H25B 108.9 . .
C26 C25 H25B 108.9 . .
H25A C25 H25B 107.7 . .
C27 C26 C25 112.5(3) . .
C27 C26 H26A 109.1 . .
C25 C26 H26A 109.1 . .
C27 C26 H26B 109.1 . .
C25 C26 H26B 109.1 . .
H26A C26 H26B 107.8 . .
C26 C27 H27A 109.5 . .
C26 C27 H27B 109.5 . .
H27A C27 H27B 109.5 . .
C26 C27 H27C 109.5 . .
H27A C27 H27C 109.5 . .
H27B C27 H27C 109.5 . .
C32 C31 Si4 112.19(17) . .
C32 C31 H31A 109.2 . .
Si4 C31 H31A 109.2 . .
C32 C31 H31B 109.2 . .
Si4 C31 H31B 109.2 . .
H31A C31 H31B 107.9 . .
C33 C32 C31 114.6(2) . .
C33 C32 H32A 108.6 . .
C31 C32 H32A 108.6 . .
C33 C32 H32B 108.6 . .
C31 C32 H32B 108.6 . .
H32A C32 H32B 107.6 . .
C32 C33 C34 112.5(2) . .
C32 C33 H33A 109.1 . .
C34 C33 H33A 109.1 . .
C32 C33 H33B 109.1 . .
C34 C33 H33B 109.1 . .
H33A C33 H33B 107.8 . .
C35 C34 C33 114.8(2) . .
C35 C34 H34A 108.6 . .
C33 C34 H34A 108.6 . .
C35 C34 H34B 108.6 . .
C33 C34 H34B 108.6 . .
H34A C34 H34B 107.5 . .
C36 C35 C34 114.3(2) . .
C36 C35 H35A 108.7 . .
C34 C35 H35A 108.7 . .
C36 C35 H35B 108.7 . .
C34 C35 H35B 108.7 . .
H35A C35 H35B 107.6 . .
C35 C36 C37 112.8(3) . .
C35 C36 H36A 109.0 . .
C37 C36 H36A 109.0 . .
C35 C36 H36B 109.0 . .
C37 C36 H36B 109.0 . .
H36A C36 H36B 107.8 . .
C36 C37 H37A 109.5 . .
C36 C37 H37B 109.5 . .
H37A C37 H37B 109.5 . .
C36 C37 H37C 109.5 . .
H37A C37 H37C 109.5 . .
H37B C37 H37C 109.5 . .

loop_
_geom_bond_atom_site_label_1
_geom_bond_atom_site_label_2
_geom_bond_distance
_geom_bond_site_symmetry_2
Si1 O2 1.6209(17) .
Si1 O1 1.6233(18) 3
Si1 O1 1.6244(18) .
Si1 C1 1.841(2) .
Si2 O2 1.6189(17) .
Si2 O3 1.6216(18) 3
Si2 O3 1.6228(18) .
Si2 C11 1.839(2) .
O1 Si1 1.6233(18) 4
O3 Si2 1.6216(18) 4
C1 C2 1.533(3) .
C1 H1A 0.990 .
C1 H1B 0.990 .
C2 C3 1.528(3) .
C2 H2A 0.990 .
C2 H2B 0.990 .
C3 C4 1.524(4) .
C3 H3A 0.990 .
C3 H3B 0.990 .
C4 C5 1.517(4) .
C4 H4A 0.990 .
C4 H4B 0.990 .
C5 C6 1.524(4) .
C5 H5A 0.990 .
C5 H5B 0.990 .
C6 C7 1.519(4) .
C6 H6A 0.990 .
C6 H6B 0.990 .
C7 H7A 0.980 .
C7 H7B 0.980 .
C7 H7C 0.980 .
C11 C12 1.531(3) .
C11 H11A 0.990 .
C11 H11B 0.990 .
C12 C13 1.531(3) .
C12 H12A 0.990 .
C12 H12B 0.990 .
C13 C14 1.522(3) .
C13 H13A 0.990 .
C13 H13B 0.990 .
C14 C15 1.526(3) .
C14 H14A 0.990 .
C14 H14B 0.990 .
C15 C16 1.519(4) .
C15 H15A 0.990 .
C15 H15B 0.990 .
C16 C17 1.521(4) .
C16 H16A 0.990 .
C16 H16B 0.990 .
C17 H17A 0.980 .
C17 H17B 0.980 .
C17 H17C 0.980 .
Si3 O21 1.6195(17) .
Si3 O22 1.6193(17) .
Si3 O21 1.6226(17) 3_545
Si3 C21 1.835(2) .
Si4 O22 1.6187(17) .
Si4 O23 1.6195(17) 4_655
Si4 O23 1.6280(17) .
Si4 C31 1.841(2) .
O21 Si3 1.6226(17) 4_655
O23 Si4 1.6195(17) 3_545
C21 C22 1.531(3) .
C21 H21A 0.990 .
C21 H21B 0.990 .
C22 C23 1.529(3) .
C22 H22A 0.990 .
C22 H22B 0.990 .
C23 C24 1.518(3) .
C23 H23A 0.990 .
C23 H23B 0.990 .
C24 C25 1.522(3) .
C24 H24A 0.990 .
C24 H24B 0.990 .
C25 C26 1.522(4) .
C25 H25A 0.990 .
C25 H25B 0.990 .
C26 C27 1.520(4) .
C26 H26A 0.990 .
C26 H26B 0.990 .
C27 H27A 0.980 .
C27 H27B 0.980 .
C27 H27C 0.980 .
C31 C32 1.538(3) .
C31 H31A 0.990 .
C31 H31B 0.990 .
C32 C33 1.520(3) .
C32 H32A 0.990 .
C32 H32B 0.990 .
C33 C34 1.524(4) .
C33 H33A 0.990 .
C33 H33B 0.990 .
C34 C35 1.522(4) .
C34 H34A 0.990 .
C34 H34B 0.990 .
C35 C36 1.516(4) .
C35 H35A 0.990 .
C35 H35B 0.990 .
C36 C37 1.534(4) .
C36 H36A 0.990 .
C36 H36B 0.990 .
C37 H37A 0.980 .
C37 H37B 0.980 .
C37 H37C 0.980 .
